data_1518701
loop_
_publ_author_name
'Kim, Sung Kuk'
'Lynch, Vincent M.'
'Sessler, Jonathan L.'

_publ_section_title
;
 Cone Calix[4]arene Diethyl Ester Strapped Calix[4]pyrrole:
 A&#x00A0;Selective Receptor for the Fluoride Anion.
;
_journal_issue 23
_journal_name_full 'Organic letters'
_journal_page_first 6128
_journal_paper_doi 10.1021/ol502991t
_journal_volume 16
_journal_year 2014
_chemical_formula_moiety 'C78 H80 N4 O10, C H4 O, C H Cl3, F 1-, Cs 1+'
_chemical_formula_sum 'C80 H85 Cl3 Cs F N4 O11'
_chemical_formula_weight 1536.78
_chemical_name_systematic
;
 ?
;
_space_group_crystal_system monoclinic
_space_group_IT_number 14
_space_group_name_Hall '-P 2yn'
_space_group_name_H-M_alt 'P 1 21/n 1'
_symmetry_space_group_name_Hall '-P 2yn'
_symmetry_space_group_name_H-M 'P 1 21/n 1'
_atom_sites_solution_hydrogens geom
_audit_creation_method SHELXL-2013
_cell_angle_alpha 90
_cell_angle_beta 102.967(3)
_cell_angle_gamma 90
_cell_formula_units_Z 4
_cell_length_a 11.0900(12)
_cell_length_b 33.038(3)
_cell_length_c 20.233(2)
_cell_measurement_reflns_used 80770
_cell_measurement_temperature 100(2)
_cell_measurement_theta_max 25.0
_cell_measurement_theta_min 2.0
_cell_volume 7224.2(12)
_computing_cell_refinement 'CrystalClear (Rigaku Inc., 2008)'
_computing_data_collection 'CrystalClear (Rigaku Inc., 2008)'
_computing_data_reduction 'CrystalClear (Rigaku Inc., 2008)'
_computing_molecular_graphics 'XP SHELXTL/PC, Siemens Analytical'
_computing_structure_refinement 'XL SHELXTL/PC, Siemens Analytical'
_computing_structure_solution
;

SIR97 - Altomare A., Burla M.C., Camalli M., Cascarano G.L., Giacovazzo C., 
Guagliardi A., Moliterni A.G.G., Polidori G.,Spagna R.
;
_diffrn_ambient_temperature 100(2)
_diffrn_measured_fraction_theta_full 0.942
_diffrn_measured_fraction_theta_max 0.969
_diffrn_measurement_device_type 'Rigaku AFC-12 with Saturn 724+ CCD'
_diffrn_measurement_method \w-scans
_diffrn_radiation_type MoK\a
_diffrn_radiation_wavelength 0.71073
_diffrn_reflns_av_R_equivalents 0.0587
_diffrn_reflns_av_unetI/netI 0.0553
_diffrn_reflns_Laue_measured_fraction_full 0.942
_diffrn_reflns_Laue_measured_fraction_max 0.969
_diffrn_reflns_limit_h_max 13
_diffrn_reflns_limit_h_min -13
_diffrn_reflns_limit_k_max 39
_diffrn_reflns_limit_k_min -39
_diffrn_reflns_limit_l_max 23
_diffrn_reflns_limit_l_min -23
_diffrn_reflns_number 67481
_diffrn_reflns_point_group_measured_fraction_full 0.942
_diffrn_reflns_point_group_measured_fraction_max 0.969
_diffrn_reflns_theta_full 25.242
_diffrn_reflns_theta_max 24.998
_diffrn_reflns_theta_min 3.082
_diffrn_source 'sealed tube'
_exptl_absorpt_coefficient_mu 0.691
_exptl_absorpt_correction_T_max 1.00
_exptl_absorpt_correction_T_min 0.69
_exptl_absorpt_correction_type multi-scan
_exptl_absorpt_process_details
;
Abscor. T. Higashi (2001). The Rigaku Corporation, Tokyo, Japan.
;
_exptl_crystal_colour colorless
_exptl_crystal_density_diffrn 1.413
_exptl_crystal_description prism
_exptl_crystal_F_000 3184
_exptl_crystal_size_max 0.220
_exptl_crystal_size_mid 0.080
_exptl_crystal_size_min 0.040
_platon_squeeze_details
;
;
_refine_diff_density_max 0.849
_refine_diff_density_min -1.069
_refine_diff_density_rms 0.071
_refine_ls_extinction_method none
_refine_ls_goodness_of_fit_ref 1.122
_refine_ls_hydrogen_treatment constr
_refine_ls_matrix_type full
_refine_ls_number_parameters 874
_refine_ls_number_reflns 12319
_refine_ls_number_restraints 0
_refine_ls_restrained_S_all 1.122
_refine_ls_R_factor_all 0.0811
_refine_ls_R_factor_gt 0.0526
_refine_ls_shift/su_max 0.007
_refine_ls_shift/su_mean 0.000
_refine_ls_structure_factor_coef Fsqd
_refine_ls_weighting_details 'w=1/[\s^2^(Fo^2^)+(0.0462P)^2^+8.2152P] where P=(Fo^2^+2Fc^2^)/3'
_refine_ls_weighting_scheme calc
_refine_ls_wR_factor_gt 0.1174
_refine_ls_wR_factor_ref 0.1280
_reflns_Friedel_coverage 0.000
_reflns_number_gt 8915
_reflns_number_total 12319
_reflns_threshold_expression 'I > 2\s(I)'
_cod_data_source_file ol502991t_si_005.cif
_cod_data_source_block shelx
_cod_database_code 1518701
_shelx_space_group_comment
;
The symmetry employed for this shelxl refinement is uniquely defined
by the following loop, which should always be used as a source of
symmetry information in preference to the above space-group names.
They are only intended as comments.
;
_shelx_estimated_absorpt_t_min 0.863
_shelx_estimated_absorpt_t_max 0.973
_shelxl_version_number 2013-4

loop_
_space_group_symop_operation_xyz
'x, y, z'
'-x+1/2, y+1/2, -z+1/2'
'-x, -y, -z'
'x-1/2, -y-1/2, z-1/2'

loop_
_atom_site_label
_atom_site_type_symbol
_atom_site_fract_x
_atom_site_fract_y
_atom_site_fract_z
_atom_site_U_iso_or_equiv
_atom_site_adp_type
_atom_site_occupancy
_atom_site_site_symmetry_order
_atom_site_calc_flag
_atom_site_refinement_flags_posn
_atom_site_refinement_flags_adp
Cs1 Cs 0.41197(3) 0.78462(2) 0.40629(2) 0.04805(11) Uani 1 1 d . .
F1 F 0.51787(19) 0.69628(7) 0.53170(11) 0.0359(5) Uani 1 1 d . .
O1C O 0.6002(3) 0.64113(11) 0.63022(18) 0.0686(10) Uani 1 1 d . .
H1O H 0.5830 0.6579 0.6011 0.103 Uiso 1 1 d R U
C2C C 0.5232(5) 0.60978(18) 0.6011(3) 0.0748(16) Uani 1 1 d . .
H2C1 H 0.5552 0.5841 0.6221 0.112 Uiso 1 1 calc R U
H2C2 H 0.5203 0.6087 0.5523 0.112 Uiso 1 1 calc R U
H2C3 H 0.4397 0.6144 0.6081 0.112 Uiso 1 1 calc R U
O1 O 0.4421(2) 0.64563(8) 0.80088(14) 0.0380(7) Uani 1 1 d . .
O2 O 0.6058(2) 0.58749(7) 0.87344(12) 0.0294(6) Uani 1 1 d . .
O3 O 0.7562(3) 0.50964(8) 0.66484(13) 0.0412(7) Uani 1 1 d . .
O4 O 0.7887(3) 0.55966(9) 0.55477(15) 0.0483(8) Uani 1 1 d . .
O5 O 0.8122(2) 0.57105(8) 0.80285(13) 0.0334(6) Uani 1 1 d . .
O6 O 0.8007(2) 0.66301(8) 0.78760(14) 0.0379(7) Uani 1 1 d . .
O7 O 0.8878(3) 0.64035(8) 0.70434(15) 0.0433(7) Uani 1 1 d . .
O8 O 0.5561(2) 0.51231(8) 0.76479(13) 0.0345(6) Uani 1 1 d . .
O9 O 0.4235(3) 0.50918(11) 0.62655(17) 0.0663(10) Uani 1 1 d . .
O10 O 0.2937(3) 0.55656(11) 0.65115(16) 0.0642(10) Uani 1 1 d . .
N1 N 0.2728(3) 0.71996(10) 0.49535(16) 0.0357(8) Uani 1 1 d . .
H1A H 0.3479 0.7100 0.5090 0.043 Uiso 1 1 calc R U
N2 N 0.5066(3) 0.77410(10) 0.57693(16) 0.0368(8) Uani 1 1 d . .
H2A H 0.5155 0.7480 0.5707 0.044 Uiso 1 1 calc R U
N3 N 0.6796(3) 0.74048(9) 0.47385(16) 0.0321(8) Uani 1 1 d . .
H3A H 0.6422 0.7237 0.4964 0.038 Uiso 1 1 calc R U
N4 N 0.4431(3) 0.68530(9) 0.39235(16) 0.0313(8) Uani 1 1 d . .
H4A H 0.4690 0.6802 0.4359 0.038 Uiso 1 1 calc R U
C1 C 0.1893(4) 0.70828(12) 0.4373(2) 0.0355(10) Uani 1 1 d . .
C2 C 0.0847(4) 0.73143(14) 0.4333(2) 0.0418(11) Uani 1 1 d . .
H2 H 0.0119 0.7306 0.3981 0.050 Uiso 1 1 calc R U
C3 C 0.1053(4) 0.75670(13) 0.4912(2) 0.0400(11) Uani 1 1 d . .
H3 H 0.0479 0.7756 0.5020 0.048 Uiso 1 1 calc R U
C4 C 0.2220(4) 0.74934(12) 0.5291(2) 0.0357(10) Uani 1 1 d . .
C5 C 0.2899(4) 0.76699(13) 0.5962(2) 0.0370(10) Uani 1 1 d . .
C6 C 0.4003(4) 0.79192(12) 0.5879(2) 0.0371(10) Uani 1 1 d . .
C7 C 0.4237(4) 0.83248(13) 0.5940(2) 0.0439(11) Uani 1 1 d . .
H7 H 0.3672 0.8527 0.6014 0.053 Uiso 1 1 calc R U
C8 C 0.5464(4) 0.83941(13) 0.5873(2) 0.0436(11) Uani 1 1 d . .
H8 H 0.5866 0.8649 0.5895 0.052 Uiso 1 1 calc R U
C9 C 0.5968(4) 0.80274(13) 0.5770(2) 0.0375(10) Uani 1 1 d . .
C10 C 0.7258(4) 0.79161(12) 0.5687(2) 0.0400(10) Uani 1 1 d . .
C11 C 0.7254(3) 0.77801(11) 0.4968(2) 0.0338(10) Uani 1 1 d . .
C12 C 0.7725(4) 0.79486(12) 0.4468(2) 0.0386(10) Uani 1 1 d . .
H12 H 0.8088 0.8210 0.4479 0.046 Uiso 1 1 calc R U
C13 C 0.7579(4) 0.76659(12) 0.3922(2) 0.0381(10) Uani 1 1 d . .
H13 H 0.7832 0.7704 0.3508 0.046 Uiso 1 1 calc R U
C14 C 0.7010(3) 0.73316(12) 0.4103(2) 0.0318(9) Uani 1 1 d . .
C15 C 0.6596(4) 0.69395(12) 0.37357(19) 0.0326(9) Uani 1 1 d . .
C16 C 0.5190(3) 0.69403(11) 0.34918(19) 0.0295(9) Uani 1 1 d . .
C17 C 0.4444(4) 0.70096(11) 0.2864(2) 0.0351(10) Uani 1 1 d . .
H17A H 0.4711 0.7081 0.2465 0.042 Uiso 1 1 calc R U
C18 C 0.3193(4) 0.69560(13) 0.2919(2) 0.0396(10) Uani 1 1 d . .
H18A H 0.2478 0.6984 0.2562 0.048 Uiso 1 1 calc R U
C19 C 0.3208(3) 0.68561(12) 0.3581(2) 0.0317(9) Uani 1 1 d . .
C20 C 0.2164(4) 0.67450(13) 0.3916(2) 0.0374(10) Uani 1 1 d . .
C21 C 0.1999(4) 0.79479(13) 0.6234(2) 0.0451(11) Uani 1 1 d . .
H21A H 0.2425 0.8065 0.6669 0.068 Uiso 1 1 calc R U
H21B H 0.1286 0.7789 0.6298 0.068 Uiso 1 1 calc R U
H21C H 0.1714 0.8166 0.5908 0.068 Uiso 1 1 calc R U
C22 C 0.7784(4) 0.75672(13) 0.6179(2) 0.0451(11) Uani 1 1 d . .
H22A H 0.7267 0.7326 0.6061 0.068 Uiso 1 1 calc R U
H22B H 0.7788 0.7649 0.6645 0.068 Uiso 1 1 calc R U
H22C H 0.8631 0.7506 0.6142 0.068 Uiso 1 1 calc R U
C23 C 0.8111(4) 0.82837(13) 0.5864(2) 0.0492(12) Uani 1 1 d . .
H23A H 0.8954 0.8209 0.5837 0.074 Uiso 1 1 calc R U
H23B H 0.8111 0.8374 0.6325 0.074 Uiso 1 1 calc R U
H23C H 0.7814 0.8503 0.5543 0.074 Uiso 1 1 calc R U
C24 C 0.7189(4) 0.69069(13) 0.3116(2) 0.0363(10) Uani 1 1 d . .
H24A H 0.6945 0.7141 0.2818 0.054 Uiso 1 1 calc R U
H24B H 0.6907 0.6658 0.2865 0.054 Uiso 1 1 calc R U
H24C H 0.8092 0.6901 0.3270 0.054 Uiso 1 1 calc R U
C25 C 0.2505(4) 0.63566(13) 0.4345(2) 0.0412(10) Uani 1 1 d . .
H25A H 0.2688 0.6138 0.4056 0.062 Uiso 1 1 calc R U
H25B H 0.1808 0.6277 0.4541 0.062 Uiso 1 1 calc R U
H25C H 0.3233 0.6409 0.4710 0.062 Uiso 1 1 calc R U
C26 C 0.0996(4) 0.66591(16) 0.3366(2) 0.0503(12) Uani 1 1 d . .
H26A H 0.0758 0.6903 0.3093 0.075 Uiso 1 1 calc R U
H26B H 0.0321 0.6580 0.3581 0.075 Uiso 1 1 calc R U
H26C H 0.1160 0.6439 0.3074 0.075 Uiso 1 1 calc R U
C27 C 0.3341(4) 0.73343(13) 0.6501(2) 0.0355(10) Uani 1 1 d . .
C28 C 0.4244(4) 0.74239(12) 0.7073(2) 0.0391(10) Uani 1 1 d . .
H28 H 0.4607 0.7686 0.7118 0.047 Uiso 1 1 calc R U
C29 C 0.4636(4) 0.71396(12) 0.7587(2) 0.0381(10) Uani 1 1 d . .
H29 H 0.5256 0.7208 0.7977 0.046 Uiso 1 1 calc R U
C30 C 0.4114(4) 0.67597(12) 0.7523(2) 0.0367(10) Uani 1 1 d . .
C31 C 0.3214(4) 0.66603(13) 0.6950(2) 0.0393(10) Uani 1 1 d . .
H31 H 0.2865 0.6397 0.6901 0.047 Uiso 1 1 calc R U
C32 C 0.2833(4) 0.69471(13) 0.6452(2) 0.0392(10) Uani 1 1 d . .
H32 H 0.2207 0.6879 0.6065 0.047 Uiso 1 1 calc R U
C33 C 0.5347(4) 0.65563(12) 0.86033(19) 0.0330(9) Uani 1 1 d . .
H33A H 0.5072 0.6791 0.8837 0.040 Uiso 1 1 calc R U
H33B H 0.6129 0.6630 0.8475 0.040 Uiso 1 1 calc R U
C34 C 0.5546(4) 0.61973(12) 0.9063(2) 0.0337(9) Uani 1 1 d . .
H34A H 0.6121 0.6268 0.9497 0.040 Uiso 1 1 calc R U
H34B H 0.4750 0.6111 0.9162 0.040 Uiso 1 1 calc R U
C35 C 0.6754(3) 0.55937(11) 0.91834(19) 0.0278(9) Uani 1 1 d . .
C36 C 0.7982(3) 0.56801(11) 0.94793(19) 0.0297(9) Uani 1 1 d . .
C37 C 0.8660(4) 0.53975(12) 0.9920(2) 0.0359(10) Uani 1 1 d . .
H37 H 0.9494 0.5455 1.0137 0.043 Uiso 1 1 calc R U
C38 C 0.8136(4) 0.50329(13) 1.0048(2) 0.0385(10) Uani 1 1 d . .
H38 H 0.8606 0.4844 1.0356 0.046 Uiso 1 1 calc R U
C39 C 0.6924(4) 0.49456(12) 0.9726(2) 0.0352(10) Uani 1 1 d . .
H39 H 0.6580 0.4691 0.9799 0.042 Uiso 1 1 calc R U
C40 C 0.6197(3) 0.52278(11) 0.92923(19) 0.0277(9) Uani 1 1 d . .
C41 C 0.8611(3) 0.60627(12) 0.9297(2) 0.0341(10) Uani 1 1 d . .
H41A H 0.7989 0.6234 0.8995 0.041 Uiso 1 1 calc R U
H41B H 0.8951 0.6218 0.9715 0.041 Uiso 1 1 calc R U
C42 C 0.9646(3) 0.59635(12) 0.8945(2) 0.0333(10) Uani 1 1 d . .
C43 C 0.9367(3) 0.57768(11) 0.8309(2) 0.0333(10) Uani 1 1 d . .
C44 C 1.0284(4) 0.56396(12) 0.7992(2) 0.0394(10) Uani 1 1 d . .
C45 C 1.1507(4) 0.57286(14) 0.8311(3) 0.0500(12) Uani 1 1 d . .
H45 H 1.2151 0.5648 0.8099 0.060 Uiso 1 1 calc R U
C46 C 1.1810(4) 0.59277(15) 0.8919(3) 0.0526(13) Uani 1 1 d . .
H46 H 1.2651 0.5988 0.9118 0.063 Uiso 1 1 calc R U
C47 C 1.0886(4) 0.60409(13) 0.9245(2) 0.0432(11) Uani 1 1 d . .
H47 H 1.1098 0.6171 0.9674 0.052 Uiso 1 1 calc R U
C48 C 0.9956(4) 0.53770(13) 0.7366(2) 0.0428(11) Uani 1 1 d . .
H48A H 1.0712 0.5319 0.7199 0.051 Uiso 1 1 calc R U
H48B H 0.9367 0.5523 0.7004 0.051 Uiso 1 1 calc R U
C49 C 0.9376(4) 0.49815(13) 0.7526(2) 0.0395(10) Uani 1 1 d . .
C50 C 0.8197(4) 0.48581(12) 0.7185(2) 0.0373(10) Uani 1 1 d . .
C51 C 0.7622(4) 0.45148(13) 0.7376(2) 0.0375(10) Uani 1 1 d . .
C52 C 0.8300(4) 0.42770(13) 0.7900(2) 0.0430(11) Uani 1 1 d . .
H52 H 0.7939 0.4038 0.8031 0.052 Uiso 1 1 calc R U
C53 C 0.9489(4) 0.43833(14) 0.8230(2) 0.0515(12) Uani 1 1 d . .
H53 H 0.9946 0.4214 0.8577 0.062 Uiso 1 1 calc R U
C54 C 1.0012(4) 0.47362(14) 0.8056(2) 0.0495(12) Uani 1 1 d . .
H54 H 1.0814 0.4813 0.8298 0.059 Uiso 1 1 calc R U
C55 C 0.6276(4) 0.44130(13) 0.7058(2) 0.0411(11) Uani 1 1 d . .
H55A H 0.5925 0.4620 0.6716 0.049 Uiso 1 1 calc R U
H55B H 0.6230 0.4147 0.6827 0.049 Uiso 1 1 calc R U
C56 C 0.5541(4) 0.43991(12) 0.7601(2) 0.0397(10) Uani 1 1 d . .
C57 C 0.5272(4) 0.47542(12) 0.7915(2) 0.0350(10) Uani 1 1 d . .
C58 C 0.4816(4) 0.47497(12) 0.8508(2) 0.0368(10) Uani 1 1 d . .
C59 C 0.4452(4) 0.43792(13) 0.8726(2) 0.0426(11) Uani 1 1 d . .
H59 H 0.4090 0.4370 0.9110 0.051 Uiso 1 1 calc R U
C60 C 0.4609(4) 0.40237(13) 0.8392(2) 0.0479(12) Uani 1 1 d . .
H60 H 0.4330 0.3774 0.8535 0.057 Uiso 1 1 calc R U
C61 C 0.5176(4) 0.40345(13) 0.7846(2) 0.0454(12) Uani 1 1 d . .
H61 H 0.5318 0.3788 0.7634 0.054 Uiso 1 1 calc R U
C62 C 0.4871(3) 0.51264(12) 0.8950(2) 0.0337(9) Uani 1 1 d . .
H62A H 0.4496 0.5358 0.8666 0.040 Uiso 1 1 calc R U
H62B H 0.4388 0.5079 0.9299 0.040 Uiso 1 1 calc R U
C63 C 0.7560(4) 0.59520(11) 0.7442(2) 0.0352(10) Uani 1 1 d . .
H63A H 0.6663 0.5979 0.7419 0.042 Uiso 1 1 calc R U
H63B H 0.7664 0.5813 0.7025 0.042 Uiso 1 1 calc R U
C64 C 0.8141(4) 0.63679(12) 0.7478(2) 0.0334(10) Uani 1 1 d . .
C65 C 0.9563(4) 0.67798(14) 0.7073(3) 0.0523(12) Uani 1 1 d . .
H65A H 0.9037 0.7007 0.7160 0.063 Uiso 1 1 calc R U
H65B H 0.9777 0.6828 0.6630 0.063 Uiso 1 1 calc R U
C66 C 1.0703(5) 0.67681(19) 0.7609(3) 0.0807(18) Uani 1 1 d . .
H66A H 1.0490 0.6736 0.8051 0.121 Uiso 1 1 calc R U
H66B H 1.1163 0.7021 0.7604 0.121 Uiso 1 1 calc R U
H66C H 1.1215 0.6539 0.7530 0.121 Uiso 1 1 calc R U
C67 C 0.4524(4) 0.53789(12) 0.7400(2) 0.0385(10) Uani 1 1 d . .
H67A H 0.4795 0.5664 0.7470 0.046 Uiso 1 1 calc R U
H67B H 0.3898 0.5330 0.7671 0.046 Uiso 1 1 calc R U
C68 C 0.3929(4) 0.53200(14) 0.6667(2) 0.0474(12) Uani 1 1 d . .
C69 C 0.2194(7) 0.5550(2) 0.5805(3) 0.106(3) Uani 1 1 d . .
H69A H 0.2706 0.5632 0.5484 0.127 Uiso 1 1 calc R U
H69B H 0.1886 0.5272 0.5690 0.127 Uiso 1 1 calc R U
C70 C 0.1179(6) 0.5823(2) 0.5760(3) 0.106(2) Uani 1 1 d . .
H70A H 0.0804 0.5782 0.6150 0.158 Uiso 1 1 calc R U
H70B H 0.0561 0.5772 0.5340 0.158 Uiso 1 1 calc R U
H70C H 0.1477 0.6102 0.5761 0.158 Uiso 1 1 calc R U
C71 C 0.7694(5) 0.49480(13) 0.6005(2) 0.0514(13) Uani 1 1 d . .
H71A H 0.7286 0.4681 0.5913 0.062 Uiso 1 1 calc R U
H71B H 0.8582 0.4915 0.6006 0.062 Uiso 1 1 calc R U
C72 C 0.7110(5) 0.52448(13) 0.5463(2) 0.0516(12) Uani 1 1 d . .
H72A H 0.7048 0.5126 0.5008 0.062 Uiso 1 1 calc R U
H72B H 0.6268 0.5317 0.5511 0.062 Uiso 1 1 calc R U
C73 C 0.7568(4) 0.59011(12) 0.5076(2) 0.0381(10) Uani 1 1 d . .
C74 C 0.6629(4) 0.58737(12) 0.4495(2) 0.0387(10) Uani 1 1 d . .
H74 H 0.6180 0.5629 0.4387 0.046 Uiso 1 1 calc R U
C75 C 0.6355(4) 0.62068(12) 0.4073(2) 0.0340(9) Uani 1 1 d . .
H75 H 0.5708 0.6185 0.3678 0.041 Uiso 1 1 calc R U
C76 C 0.6983(3) 0.65694(11) 0.42046(19) 0.0305(9) Uani 1 1 d . .
C77 C 0.7975(4) 0.65826(12) 0.4777(2) 0.0361(10) Uani 1 1 d . .
H77 H 0.8464 0.6821 0.4869 0.043 Uiso 1 1 calc R U
C78 C 0.8247(4) 0.62526(13) 0.5207(2) 0.0418(11) Uani 1 1 d . .
H78 H 0.8908 0.6269 0.5596 0.050 Uiso 1 1 calc R U

loop_
_atom_site_aniso_label
_atom_site_aniso_U_11
_atom_site_aniso_U_22
_atom_site_aniso_U_33
_atom_site_aniso_U_23
_atom_site_aniso_U_13
_atom_site_aniso_U_12
Cs1 0.0636(2) 0.04428(16) 0.03212(18) 0.00257(13) 0.00202(13) 0.01796(14)
F1 0.0393(12) 0.0448(13) 0.0223(13) -0.0008(10) 0.0043(10) 0.0130(10)
O1C 0.075(2) 0.071(2) 0.051(2) 0.0197(19) -0.0013(19) 0.0095(19)
C2C 0.076(4) 0.085(4) 0.060(4) 0.010(3) 0.007(3) 0.009(3)
O1 0.0382(16) 0.0449(16) 0.0265(17) 0.0025(13) -0.0018(13) 0.0056(12)
O2 0.0333(14) 0.0347(14) 0.0188(15) 0.0016(11) 0.0031(11) 0.0053(11)
O3 0.0661(19) 0.0394(16) 0.0174(16) 0.0007(12) 0.0077(14) 0.0216(14)
O4 0.068(2) 0.0433(17) 0.0283(18) 0.0074(14) -0.0013(15) 0.0148(15)
O5 0.0314(14) 0.0416(15) 0.0262(16) 0.0048(12) 0.0043(12) 0.0016(12)
O6 0.0436(16) 0.0402(16) 0.0289(18) -0.0023(13) 0.0060(13) 0.0058(13)
O7 0.0512(18) 0.0475(17) 0.0331(19) 0.0026(14) 0.0136(15) 0.0030(14)
O8 0.0380(15) 0.0387(15) 0.0271(17) -0.0015(12) 0.0075(12) 0.0064(12)
O9 0.083(2) 0.075(2) 0.032(2) -0.0151(18) -0.0043(17) 0.0369(19)
O10 0.071(2) 0.082(2) 0.033(2) -0.0092(17) -0.0023(16) 0.0347(19)
N1 0.0336(18) 0.051(2) 0.0213(19) -0.0014(16) 0.0048(15) 0.0171(15)
N2 0.047(2) 0.0387(19) 0.023(2) -0.0027(15) 0.0035(16) 0.0132(16)
N3 0.0410(19) 0.0376(19) 0.0173(19) 0.0007(14) 0.0060(15) 0.0052(15)
N4 0.0363(18) 0.0431(19) 0.0137(18) 0.0040(14) 0.0042(15) 0.0117(14)
C1 0.036(2) 0.051(3) 0.019(2) 0.0043(18) 0.0061(18) 0.0102(19)
C2 0.037(2) 0.063(3) 0.025(3) 0.010(2) 0.0053(19) 0.017(2)
C3 0.044(2) 0.050(3) 0.028(3) 0.004(2) 0.010(2) 0.021(2)
C4 0.040(2) 0.048(2) 0.020(2) 0.0042(19) 0.0079(18) 0.0171(19)
C5 0.039(2) 0.047(2) 0.025(2) 0.0006(19) 0.0074(19) 0.0167(19)
C6 0.049(3) 0.045(3) 0.017(2) -0.0026(18) 0.0075(19) 0.020(2)
C7 0.056(3) 0.047(3) 0.031(3) -0.004(2) 0.014(2) 0.020(2)
C8 0.062(3) 0.038(2) 0.031(3) -0.0115(19) 0.010(2) 0.008(2)
C9 0.049(3) 0.043(2) 0.018(2) -0.0053(18) 0.0023(19) 0.007(2)
C10 0.042(2) 0.044(2) 0.029(3) -0.0089(19) -0.0035(19) 0.0064(19)
C11 0.031(2) 0.037(2) 0.030(3) -0.0056(18) 0.0004(18) 0.0072(17)
C12 0.033(2) 0.040(2) 0.041(3) -0.004(2) 0.005(2) 0.0021(18)
C13 0.034(2) 0.046(2) 0.035(3) -0.003(2) 0.0104(19) 0.0055(19)
C14 0.031(2) 0.042(2) 0.022(2) -0.0006(18) 0.0048(17) 0.0094(18)
C15 0.040(2) 0.040(2) 0.017(2) -0.0005(17) 0.0053(18) 0.0086(18)
C16 0.040(2) 0.031(2) 0.016(2) -0.0030(16) 0.0045(18) 0.0076(17)
C17 0.047(3) 0.037(2) 0.021(2) 0.0002(17) 0.0063(19) 0.0072(18)
C18 0.034(2) 0.055(3) 0.026(3) -0.001(2) -0.0036(18) 0.0115(19)
C19 0.032(2) 0.042(2) 0.020(2) -0.0016(18) 0.0031(17) 0.0092(17)
C20 0.037(2) 0.052(3) 0.021(2) -0.0019(19) 0.0023(18) 0.0116(19)
C21 0.058(3) 0.055(3) 0.025(3) 0.001(2) 0.016(2) 0.024(2)
C22 0.048(3) 0.054(3) 0.027(3) -0.005(2) -0.004(2) 0.013(2)
C23 0.046(3) 0.053(3) 0.043(3) -0.016(2) -0.003(2) 0.002(2)
C24 0.043(2) 0.048(2) 0.020(2) -0.0012(19) 0.0102(18) 0.0069(19)
C25 0.044(2) 0.051(3) 0.029(3) -0.002(2) 0.009(2) 0.006(2)
C26 0.036(2) 0.079(3) 0.034(3) -0.007(2) 0.004(2) 0.005(2)
C27 0.043(2) 0.046(2) 0.019(2) 0.0002(18) 0.0088(19) 0.0175(19)
C28 0.052(3) 0.039(2) 0.026(3) -0.0015(19) 0.008(2) 0.0098(19)
C29 0.042(2) 0.046(2) 0.023(2) -0.002(2) 0.0011(18) 0.008(2)
C30 0.040(2) 0.045(2) 0.024(2) 0.0018(19) 0.0064(19) 0.0128(19)
C31 0.042(2) 0.045(2) 0.029(3) -0.001(2) 0.0019(19) 0.0033(19)
C32 0.038(2) 0.056(3) 0.021(2) -0.001(2) 0.0021(18) 0.009(2)
C33 0.038(2) 0.040(2) 0.020(2) -0.0035(17) 0.0048(18) 0.0081(17)
C34 0.036(2) 0.043(2) 0.023(2) -0.0027(18) 0.0087(18) 0.0087(18)
C35 0.032(2) 0.039(2) 0.014(2) -0.0001(17) 0.0078(16) 0.0069(17)
C36 0.034(2) 0.038(2) 0.018(2) 0.0011(17) 0.0081(17) 0.0039(17)
C37 0.037(2) 0.045(2) 0.024(2) 0.0063(19) 0.0047(18) 0.0051(19)
C38 0.043(2) 0.050(3) 0.024(3) 0.008(2) 0.0102(19) 0.012(2)
C39 0.045(2) 0.038(2) 0.024(2) 0.0038(18) 0.0118(19) 0.0039(18)
C40 0.031(2) 0.038(2) 0.017(2) -0.0044(17) 0.0108(17) 0.0029(17)
C41 0.033(2) 0.040(2) 0.027(2) 0.0013(18) 0.0017(18) 0.0023(17)
C42 0.029(2) 0.038(2) 0.031(3) 0.0080(18) 0.0023(18) -0.0006(17)
C43 0.030(2) 0.036(2) 0.033(3) 0.0091(19) 0.0051(18) 0.0011(17)
C44 0.040(2) 0.043(2) 0.036(3) 0.015(2) 0.012(2) 0.0081(19)
C45 0.038(3) 0.063(3) 0.053(4) 0.019(3) 0.020(2) 0.011(2)
C46 0.029(2) 0.066(3) 0.061(4) 0.017(3) 0.006(2) -0.001(2)
C47 0.034(2) 0.051(3) 0.040(3) 0.009(2) 0.000(2) -0.0011(19)
C48 0.045(3) 0.051(3) 0.038(3) 0.012(2) 0.021(2) 0.015(2)
C49 0.049(3) 0.046(2) 0.027(3) 0.007(2) 0.017(2) 0.012(2)
C50 0.054(3) 0.042(2) 0.019(2) 0.0015(18) 0.014(2) 0.023(2)
C51 0.050(3) 0.044(2) 0.019(2) -0.0032(18) 0.0092(19) 0.011(2)
C52 0.053(3) 0.047(3) 0.029(3) 0.006(2) 0.007(2) 0.001(2)
C53 0.058(3) 0.055(3) 0.038(3) 0.019(2) 0.005(2) 0.008(2)
C54 0.053(3) 0.055(3) 0.040(3) 0.014(2) 0.008(2) 0.003(2)
C55 0.054(3) 0.043(2) 0.025(3) -0.0079(19) 0.006(2) 0.012(2)
C56 0.046(2) 0.043(2) 0.025(3) -0.0044(19) -0.004(2) 0.0060(19)
C57 0.039(2) 0.038(2) 0.025(3) -0.0025(18) 0.0024(19) 0.0021(18)
C58 0.035(2) 0.046(2) 0.030(3) -0.0027(19) 0.0074(19) -0.0010(18)
C59 0.044(3) 0.049(3) 0.035(3) 0.003(2) 0.008(2) -0.005(2)
C60 0.057(3) 0.039(3) 0.045(3) 0.001(2) 0.004(2) -0.006(2)
C61 0.051(3) 0.040(3) 0.039(3) -0.007(2) -0.004(2) 0.003(2)
C62 0.035(2) 0.045(2) 0.024(2) -0.0041(18) 0.0135(18) 0.0005(18)
C63 0.037(2) 0.040(2) 0.025(2) 0.0005(18) 0.0011(18) 0.0063(18)
C64 0.033(2) 0.041(2) 0.026(3) 0.0047(19) 0.0042(19) 0.0087(18)
C65 0.059(3) 0.058(3) 0.044(3) 0.008(2) 0.019(2) -0.007(2)
C66 0.061(4) 0.100(5) 0.084(5) 0.000(4) 0.022(3) -0.015(3)
C67 0.052(3) 0.038(2) 0.026(3) -0.0028(18) 0.009(2) 0.0103(19)
C68 0.061(3) 0.052(3) 0.028(3) 0.000(2) 0.007(2) 0.015(2)
C69 0.123(5) 0.146(6) 0.035(4) -0.020(4) -0.012(3) 0.080(5)
C70 0.089(5) 0.148(7) 0.074(5) 0.026(5) 0.007(4) 0.022(5)
C71 0.094(4) 0.038(2) 0.023(3) -0.001(2) 0.016(2) 0.017(2)
C72 0.088(4) 0.042(3) 0.021(3) 0.002(2) 0.005(2) 0.016(2)
C73 0.052(3) 0.040(2) 0.020(2) 0.0012(19) 0.006(2) 0.017(2)
C74 0.056(3) 0.033(2) 0.025(3) -0.0007(18) 0.006(2) 0.0095(19)
C75 0.043(2) 0.042(2) 0.015(2) -0.0024(17) 0.0028(18) 0.0123(18)
C76 0.039(2) 0.038(2) 0.015(2) -0.0011(17) 0.0078(17) 0.0134(17)
C77 0.037(2) 0.042(2) 0.028(3) -0.0051(19) 0.0041(19) 0.0076(18)
C78 0.048(3) 0.046(3) 0.025(3) -0.001(2) -0.004(2) 0.017(2)

loop_
_atom_type_symbol
_atom_type_description
_atom_type_scat_dispersion_real
_atom_type_scat_dispersion_imag
_atom_type_scat_source
C C 0.0033 0.0016 'International Tables Vol C Tables 4.2.6.8 and 6.1.1.4'
H H 0.0000 0.0000 'International Tables Vol C Tables 4.2.6.8 and 6.1.1.4'
N N 0.0061 0.0033 'International Tables Vol C Tables 4.2.6.8 and 6.1.1.4'
O O 0.0106 0.0060 'International Tables Vol C Tables 4.2.6.8 and 6.1.1.4'
F F 0.0171 0.0103 'International Tables Vol C Tables 4.2.6.8 and 6.1.1.4'
Cs Cs -0.3680 2.1192 'International Tables Vol C Tables 4.2.6.8 and 6.1.1.4'
Cl Cl 0.1484 0.1585 'International Tables Vol C Tables 4.2.6.8 and 6.1.1.4'

loop_
_geom_angle_atom_site_label_1
_geom_angle_atom_site_label_2
_geom_angle_atom_site_label_3
_geom_angle
_geom_angle_site_symmetry_1
_geom_angle_site_symmetry_3
O6 Cs1 N3 139.04(8) 4_575 .
O6 Cs1 N4 122.39(7) 4_575 .
N3 Cs1 N4 59.95(8) . .
O6 Cs1 N1 129.61(7) 4_575 .
N3 Cs1 N1 88.62(8) . .
N4 Cs1 N1 59.29(8) . .
O6 Cs1 N2 148.58(8) 4_575 .
N3 Cs1 N2 59.44(8) . .
N4 Cs1 N2 88.33(8) . .
N1 Cs1 N2 57.81(8) . .
O6 Cs1 C19 106.00(8) 4_575 .
N3 Cs1 C19 83.08(8) . .
N4 Cs1 C19 23.13(8) . .
N1 Cs1 C19 54.56(9) . .
N2 Cs1 C19 101.08(9) . .
O6 Cs1 C16 109.75(8) 4_575 .
N3 Cs1 C16 54.74(8) . .
N4 Cs1 C16 22.98(8) . .
N1 Cs1 C16 82.26(8) . .
N2 Cs1 C16 101.39(8) . .
C19 Cs1 C16 37.67(9) . .
O6 Cs1 C11 128.95(9) 4_575 .
N3 Cs1 C11 22.85(8) . .
N4 Cs1 C11 82.80(8) . .
N1 Cs1 C11 101.36(9) . .
N2 Cs1 C11 54.96(9) . .
C19 Cs1 C11 105.93(8) . .
C16 Cs1 C11 75.72(9) . .
O6 Cs1 C14 119.60(8) 4_575 .
N3 Cs1 C14 22.45(8) . .
N4 Cs1 C14 55.11(8) . .
N1 Cs1 C14 101.51(8) . .
N2 Cs1 C14 81.88(8) . .
C19 Cs1 C14 76.44(9) . .
C16 Cs1 C14 40.73(9) . .
C11 Cs1 C14 36.80(9) . .
O6 Cs1 C9 135.05(8) 4_575 .
N3 Cs1 C9 54.62(8) . .
N4 Cs1 C9 101.29(8) . .
N1 Cs1 C9 79.97(9) . .
N2 Cs1 C9 22.16(9) . .
C19 Cs1 C9 118.91(9) . .
C16 Cs1 C9 106.98(9) . .
C11 Cs1 C9 41.01(9) . .
C14 Cs1 C9 75.46(9) . .
O6 Cs1 C1 111.19(8) 4_575 .
N3 Cs1 C1 101.61(8) . .
N4 Cs1 C1 54.78(8) . .
N1 Cs1 C1 21.98(8) . .
N2 Cs1 C1 79.79(9) . .
C19 Cs1 C1 40.86(9) . .
C16 Cs1 C1 76.18(9) . .
C11 Cs1 C1 119.08(9) . .
C14 Cs1 C1 107.42(9) . .
C9 Cs1 C1 101.95(9) . .
O6 Cs1 C41 59.42(8) 4_575 4_575
N3 Cs1 C41 121.66(8) . 4_575
N4 Cs1 C41 175.82(8) . 4_575
N1 Cs1 C41 116.54(8) . 4_575
N2 Cs1 C41 89.48(8) . 4_575
C19 Cs1 C41 154.85(8) . 4_575
C16 Cs1 C41 161.19(9) . 4_575
C11 Cs1 C41 98.85(9) . 4_575
C14 Cs1 C41 128.04(9) . 4_575
C9 Cs1 C41 77.78(9) . 4_575
C1 Cs1 C41 121.28(9) . 4_575
C2C O1C H1O 100.4 . .
O1C C2C H2C1 109.5 . .
O1C C2C H2C2 109.5 . .
H2C1 C2C H2C2 109.5 . .
O1C C2C H2C3 109.5 . .
H2C1 C2C H2C3 109.5 . .
H2C2 C2C H2C3 109.5 . .
C30 O1 C33 116.2(3) . .
C35 O2 C34 114.1(3) . .
C50 O3 C71 112.2(3) . .
C73 O4 C72 117.1(3) . .
C43 O5 C63 116.9(3) . .
C64 O6 Cs1 148.8(2) . 4_676
C64 O7 C65 116.2(3) . .
C57 O8 C67 114.6(3) . .
C68 O10 C69 116.9(4) . .
C1 N1 C4 110.4(3) . .
C1 N1 Cs1 91.2(2) . .
C4 N1 Cs1 96.0(2) . .
C1 N1 H1A 124.8 . .
C4 N1 H1A 124.8 . .
Cs1 N1 H1A 83.6 . .
C9 N2 C6 110.7(3) . .
C9 N2 Cs1 89.4(2) . .
C6 N2 Cs1 92.3(2) . .
C9 N2 H2A 124.7 . .
C6 N2 H2A 124.7 . .
Cs1 N2 H2A 88.5 . .
C11 N3 C14 110.1(3) . .
C11 N3 Cs1 88.4(2) . .
C14 N3 Cs1 91.0(2) . .
C11 N3 H3A 124.9 . .
C14 N3 H3A 124.9 . .
Cs1 N3 H3A 90.5 . .
C16 N4 C19 110.7(3) . .
C16 N4 Cs1 86.4(2) . .
C19 N4 Cs1 85.8(2) . .
C16 N4 H4A 124.7 . .
C19 N4 H4A 124.7 . .
Cs1 N4 H4A 96.9 . .
N1 C1 C2 106.9(4) . .
N1 C1 C20 122.5(3) . .
C2 C1 C20 130.6(4) . .
N1 C1 Cs1 66.8(2) . .
C2 C1 Cs1 101.4(3) . .
C20 C1 Cs1 99.7(2) . .
C1 C2 C3 107.6(4) . .
C1 C2 H2 126.2 . .
C3 C2 H2 126.2 . .
C4 C3 C2 108.3(3) . .
C4 C3 H3 125.8 . .
C2 C3 H3 125.8 . .
C3 C4 N1 106.7(4) . .
C3 C4 C5 130.5(4) . .
N1 C4 C5 122.7(3) . .
C3 C4 Cs1 100.0(3) . .
N1 C4 Cs1 62.8(2) . .
C5 C4 Cs1 103.5(3) . .
C4 C5 C6 111.1(3) . .
C4 C5 C21 108.5(3) . .
C6 C5 C21 108.6(3) . .
C4 C5 C27 111.7(3) . .
C6 C5 C27 109.2(3) . .
C21 C5 C27 107.6(3) . .
C7 C6 N2 106.3(4) . .
C7 C6 C5 131.7(4) . .
N2 C6 C5 121.8(3) . .
C7 C6 Cs1 96.0(3) . .
N2 C6 Cs1 65.9(2) . .
C5 C6 Cs1 106.4(2) . .
C6 C7 C8 108.5(4) . .
C6 C7 H7 125.7 . .
C8 C7 H7 125.7 . .
C9 C8 C7 107.8(4) . .
C9 C8 H8 126.1 . .
C7 C8 H8 126.1 . .
C8 C9 N2 106.7(4) . .
C8 C9 C10 131.0(4) . .
N2 C9 C10 122.3(4) . .
C8 C9 Cs1 97.3(3) . .
N2 C9 Cs1 68.4(2) . .
C10 C9 Cs1 101.4(2) . .
C11 C10 C9 112.1(3) . .
C11 C10 C23 109.1(4) . .
C9 C10 C23 109.2(3) . .
C11 C10 C22 108.3(3) . .
C9 C10 C22 109.6(4) . .
C23 C10 C22 108.4(3) . .
C12 C11 N3 106.9(4) . .
C12 C11 C10 132.2(4) . .
N3 C11 C10 120.7(4) . .
C12 C11 Cs1 94.9(2) . .
N3 C11 Cs1 68.78(19) . .
C10 C11 Cs1 105.5(2) . .
C11 C12 C13 108.2(4) . .
C11 C12 Cs1 64.8(2) . .
C13 C12 Cs1 81.3(2) . .
C11 C12 H12 125.9 . .
C13 C12 H12 125.9 . .
Cs1 C12 H12 119.5 . .
C14 C13 C12 107.5(4) . .
C14 C13 H13 126.2 . .
C12 C13 H13 126.2 . .
C13 C14 N3 107.2(4) . .
C13 C14 C15 132.0(4) . .
N3 C14 C15 120.7(3) . .
C13 C14 Cs1 94.3(2) . .
N3 C14 Cs1 66.50(19) . .
C15 C14 Cs1 102.8(2) . .
C14 C15 C16 109.4(3) . .
C14 C15 C24 108.7(3) . .
C16 C15 C24 109.1(3) . .
C14 C15 C76 111.3(3) . .
C16 C15 C76 108.8(3) . .
C24 C15 C76 109.4(3) . .
C17 C16 N4 107.2(3) . .
C17 C16 C15 131.4(4) . .
N4 C16 C15 121.5(3) . .
C17 C16 Cs1 89.1(2) . .
N4 C16 Cs1 70.65(19) . .
C15 C16 Cs1 106.9(2) . .
C16 C17 C18 107.7(4) . .
C16 C17 Cs1 69.5(2) . .
C18 C17 Cs1 78.8(2) . .
C16 C17 H17A 126.2 . .
C18 C17 H17A 126.2 . .
Cs1 C17 H17A 117.5 . .
C19 C18 C17 107.8(3) . .
C19 C18 Cs1 69.2(2) . .
C17 C18 Cs1 79.2(2) . .
C19 C18 H18A 126.1 . .
C17 C18 H18A 126.1 . .
Cs1 C18 H18A 117.4 . .
C18 C19 N4 106.7(3) . .
C18 C19 C20 130.6(3) . .
N4 C19 C20 122.6(3) . .
C18 C19 Cs1 89.3(3) . .
N4 C19 Cs1 71.1(2) . .
C20 C19 Cs1 107.7(2) . .
C19 C20 C1 111.7(3) . .
C19 C20 C26 109.1(3) . .
C1 C20 C26 109.1(3) . .
C19 C20 C25 109.7(3) . .
C1 C20 C25 108.9(3) . .
C26 C20 C25 108.3(4) . .
C5 C21 H21A 109.5 . .
C5 C21 H21B 109.5 . .
H21A C21 H21B 109.5 . .
C5 C21 H21C 109.5 . .
H21A C21 H21C 109.5 . .
H21B C21 H21C 109.5 . .
C10 C22 H22A 109.5 . .
C10 C22 H22B 109.5 . .
H22A C22 H22B 109.5 . .
C10 C22 H22C 109.5 . .
H22A C22 H22C 109.5 . .
H22B C22 H22C 109.5 . .
C10 C23 H23A 109.5 . .
C10 C23 H23B 109.5 . .
H23A C23 H23B 109.5 . .
C10 C23 H23C 109.5 . .
H23A C23 H23C 109.5 . .
H23B C23 H23C 109.5 . .
C15 C24 H24A 109.5 . .
C15 C24 H24B 109.5 . .
H24A C24 H24B 109.5 . .
C15 C24 H24C 109.5 . .
H24A C24 H24C 109.5 . .
H24B C24 H24C 109.5 . .
C20 C25 H25A 109.5 . .
C20 C25 H25B 109.5 . .
H25A C25 H25B 109.5 . .
C20 C25 H25C 109.5 . .
H25A C25 H25C 109.5 . .
H25B C25 H25C 109.5 . .
C20 C26 H26A 109.5 . .
C20 C26 H26B 109.5 . .
H26A C26 H26B 109.5 . .
C20 C26 H26C 109.5 . .
H26A C26 H26C 109.5 . .
H26B C26 H26C 109.5 . .
C28 C27 C32 117.5(4) . .
C28 C27 C5 119.3(4) . .
C32 C27 C5 123.1(4) . .
C27 C28 C29 121.7(4) . .
C27 C28 H28 119.1 . .
C29 C28 H28 119.1 . .
C30 C29 C28 119.3(4) . .
C30 C29 H29 120.4 . .
C28 C29 H29 120.4 . .
C29 C30 C31 120.1(4) . .
C29 C30 O1 124.0(4) . .
C31 C30 O1 115.8(4) . .
C32 C31 C30 119.6(4) . .
C32 C31 H31 120.2 . .
C30 C31 H31 120.2 . .
C31 C32 C27 121.8(4) . .
C31 C32 H32 119.1 . .
C27 C32 H32 119.1 . .
O1 C33 C34 108.6(3) . .
O1 C33 H33A 110.0 . .
C34 C33 H33A 110.0 . .
O1 C33 H33B 110.0 . .
C34 C33 H33B 110.0 . .
H33A C33 H33B 108.4 . .
O2 C34 C33 108.6(3) . .
O2 C34 H34A 110.0 . .
C33 C34 H34A 110.0 . .
O2 C34 H34B 110.0 . .
C33 C34 H34B 110.0 . .
H34A C34 H34B 108.4 . .
C36 C35 C40 122.4(3) . .
C36 C35 O2 119.1(3) . .
C40 C35 O2 118.5(3) . .
C35 C36 C37 118.4(4) . .
C35 C36 C41 121.5(3) . .
C37 C36 C41 120.0(3) . .
C38 C37 C36 121.0(4) . .
C38 C37 H37 119.5 . .
C36 C37 H37 119.5 . .
C37 C38 C39 119.7(4) . .
C37 C38 H38 120.2 . .
C39 C38 H38 120.2 . .
C38 C39 C40 121.1(4) . .
C38 C39 H39 119.5 . .
C40 C39 H39 119.5 . .
C35 C40 C39 117.4(3) . .
C35 C40 C62 122.5(3) . .
C39 C40 C62 120.1(3) . .
C42 C41 C36 111.7(3) . .
C42 C41 Cs1 89.8(2) . 4_676
C36 C41 Cs1 158.2(2) . 4_676
C42 C41 H41A 109.3 . .
C36 C41 H41A 109.3 . .
Cs1 C41 H41A 57.8 4_676 .
C42 C41 H41B 109.3 . .
C36 C41 H41B 109.3 . .
Cs1 C41 H41B 64.0 4_676 .
H41A C41 H41B 107.9 . .
C43 C42 C47 118.4(4) . .
C43 C42 C41 119.5(3) . .
C47 C42 C41 122.1(4) . .
O5 C43 C42 116.1(3) . .
O5 C43 C44 121.5(4) . .
C42 C43 C44 122.2(4) . .
C45 C44 C43 116.9(4) . .
C45 C44 C48 122.3(4) . .
C43 C44 C48 120.6(4) . .
C46 C45 C44 122.2(4) . .
C46 C45 H45 118.9 . .
C44 C45 H45 118.9 . .
C45 C46 C47 119.9(4) . .
C45 C46 H46 120.1 . .
C47 C46 H46 120.1 . .
C46 C47 C42 120.2(4) . .
C46 C47 H47 119.9 . .
C42 C47 H47 119.9 . .
C44 C48 C49 110.4(3) . .
C44 C48 H48A 109.6 . .
C49 C48 H48A 109.6 . .
C44 C48 H48B 109.6 . .
C49 C48 H48B 109.6 . .
H48A C48 H48B 108.1 . .
C50 C49 C54 117.6(4) . .
C50 C49 C48 122.7(4) . .
C54 C49 C48 119.7(4) . .
O3 C50 C51 119.4(4) . .
O3 C50 C49 118.2(4) . .
C51 C50 C49 122.4(4) . .
C50 C51 C52 117.7(4) . .
C50 C51 C55 121.8(4) . .
C52 C51 C55 120.4(4) . .
C53 C52 C51 121.1(4) . .
C53 C52 H52 119.4 . .
C51 C52 H52 119.4 . .
C52 C53 C54 120.0(4) . .
C52 C53 H53 120.0 . .
C54 C53 H53 120.0 . .
C53 C54 C49 121.0(4) . .
C53 C54 H54 119.5 . .
C49 C54 H54 119.5 . .
C56 C55 C51 109.6(3) . .
C56 C55 H55A 109.7 . .
C51 C55 H55A 109.7 . .
C56 C55 H55B 109.7 . .
C51 C55 H55B 109.7 . .
H55A C55 H55B 108.2 . .
C61 C56 C57 117.1(4) . .
C61 C56 C55 122.1(4) . .
C57 C56 C55 120.7(4) . .
C58 C57 O8 119.8(3) . .
C58 C57 C56 122.3(4) . .
O8 C57 C56 117.7(4) . .
C59 C58 C57 117.9(4) . .
C59 C58 C62 120.5(4) . .
C57 C58 C62 121.2(4) . .
C60 C59 C58 120.8(4) . .
C60 C59 H59 119.6 . .
C58 C59 H59 119.6 . .
C59 C60 C61 119.7(4) . .
C59 C60 H60 120.1 . .
C61 C60 H60 120.1 . .
C60 C61 C56 121.5(4) . .
C60 C61 H61 119.2 . .
C56 C61 H61 119.2 . .
C40 C62 C58 110.8(3) . .
C40 C62 H62A 109.5 . .
C58 C62 H62A 109.5 . .
C40 C62 H62B 109.5 . .
C58 C62 H62B 109.5 . .
H62A C62 H62B 108.1 . .
O5 C63 C64 111.2(3) . .
O5 C63 H63A 109.4 . .
C64 C63 H63A 109.4 . .
O5 C63 H63B 109.4 . .
C64 C63 H63B 109.4 . .
H63A C63 H63B 108.0 . .
O6 C64 O7 123.9(4) . .
O6 C64 C63 124.5(4) . .
O7 C64 C63 111.4(4) . .
O7 C65 C66 111.3(4) . .
O7 C65 H65A 109.4 . .
C66 C65 H65A 109.4 . .
O7 C65 H65B 109.4 . .
C66 C65 H65B 109.4 . .
H65A C65 H65B 108.0 . .
C65 C66 H66A 109.5 . .
C65 C66 H66B 109.5 . .
H66A C66 H66B 109.5 . .
C65 C66 H66C 109.5 . .
H66A C66 H66C 109.5 . .
H66B C66 H66C 109.5 . .
O8 C67 C68 114.5(3) . .
O8 C67 H67A 108.6 . .
C68 C67 H67A 108.6 . .
O8 C67 H67B 108.6 . .
C68 C67 H67B 108.6 . .
H67A C67 H67B 107.6 . .
O9 C68 O10 123.7(4) . .
O9 C68 C67 128.2(4) . .
O10 C68 C67 108.1(4) . .
C70 C69 O10 107.3(5) . .
C70 C69 H69A 110.2 . .
O10 C69 H69A 110.2 . .
C70 C69 H69B 110.2 . .
O10 C69 H69B 110.2 . .
H69A C69 H69B 108.5 . .
C69 C70 H70A 109.5 . .
C69 C70 H70B 109.5 . .
H70A C70 H70B 109.5 . .
C69 C70 H70C 109.5 . .
H70A C70 H70C 109.5 . .
H70B C70 H70C 109.5 . .
O3 C71 C72 108.9(3) . .
O3 C71 H71A 109.9 . .
C72 C71 H71A 109.9 . .
O3 C71 H71B 109.9 . .
C72 C71 H71B 109.9 . .
H71A C71 H71B 108.3 . .
O4 C72 C71 107.0(4) . .
O4 C72 H72A 110.3 . .
C71 C72 H72A 110.3 . .
O4 C72 H72B 110.3 . .
C71 C72 H72B 110.3 . .
H72A C72 H72B 108.6 . .
O4 C73 C78 116.1(4) . .
O4 C73 C74 124.5(4) . .
C78 C73 C74 119.4(4) . .
C75 C74 C73 119.3(4) . .
C75 C74 H74 120.3 . .
C73 C74 H74 120.3 . .
C74 C75 C76 122.7(4) . .
C74 C75 H75 118.7 . .
C76 C75 H75 118.7 . .
C75 C76 C77 116.9(4) . .
C75 C76 C15 120.6(3) . .
C77 C76 C15 122.5(4) . .
C78 C77 C76 120.8(4) . .
C78 C77 H77 119.6 . .
C76 C77 H77 119.6 . .
C73 C78 C77 120.7(4) . .
C73 C78 H78 119.6 . .
C77 C78 H78 119.6 . .

loop_
_geom_bond_atom_site_label_1
_geom_bond_atom_site_label_2
_geom_bond_distance
_geom_bond_site_symmetry_2
Cs1 O6 2.992(3) 4_575
Cs1 N3 3.314(3) .
Cs1 N4 3.318(3) .
Cs1 N1 3.383(3) .
Cs1 N2 3.393(3) .
Cs1 C19 3.497(4) .
Cs1 C16 3.510(4) .
Cs1 C11 3.554(4) .
Cs1 C14 3.613(4) .
Cs1 C9 3.649(4) .
Cs1 C1 3.680(4) .
Cs1 C41 3.695(4) 4_575
O1C C2C 1.387(6) .
O1C H1O 0.8000 .
C2C H2C1 0.9800 .
C2C H2C2 0.9800 .
C2C H2C3 0.9800 .
O1 C30 1.391(5) .
O1 C33 1.434(4) .
O2 C35 1.403(4) .
O2 C34 1.438(4) .
O3 C50 1.398(5) .
O3 C71 1.430(5) .
O4 C73 1.377(5) .
O4 C72 1.434(5) .
O5 C43 1.388(4) .
O5 C63 1.449(4) .
O6 C64 1.213(5) .
O6 Cs1 2.992(3) 4_676
O7 C64 1.335(5) .
O7 C65 1.451(5) .
O8 C57 1.399(5) .
O8 C67 1.425(4) .
O9 C68 1.212(5) .
O10 C68 1.347(5) .
O10 C69 1.482(6) .
N1 C1 1.378(5) .
N1 C4 1.377(5) .
N1 H1A 0.8800 .
N2 C9 1.377(5) .
N2 C6 1.379(5) .
N2 H2A 0.8800 .
N3 C11 1.381(5) .
N3 C14 1.380(5) .
N3 H3A 0.8800 .
N4 C16 1.373(5) .
N4 C19 1.378(5) .
N4 H4A 0.8800 .
C1 C2 1.377(5) .
C1 C20 1.521(6) .
C2 C3 1.415(6) .
C2 H2 0.9500 .
C3 C4 1.370(5) .
C3 H3 0.9500 .
C4 C5 1.515(6) .
C5 C6 1.516(6) .
C5 C21 1.545(5) .
C5 C27 1.555(5) .
C6 C7 1.365(6) .
C7 C8 1.416(6) .
C7 H7 0.9500 .
C8 C9 1.369(6) .
C8 H8 0.9500 .
C9 C10 1.524(6) .
C10 C11 1.520(6) .
C10 C23 1.532(6) .
C10 C22 1.549(6) .
C11 C12 1.359(6) .
C12 C13 1.428(6) .
C12 H12 0.9500 .
C13 C14 1.362(6) .
C13 H13 0.9500 .
C14 C15 1.513(5) .
C15 C16 1.526(5) .
C15 C24 1.545(6) .
C15 C76 1.548(5) .
C16 C17 1.370(5) .
C17 C18 1.427(6) .
C17 H17A 0.9500 .
C18 C19 1.376(6) .
C18 H18A 0.9500 .
C19 C20 1.513(6) .
C20 C26 1.532(5) .
C20 C25 1.548(6) .
C21 H21A 0.9800 .
C21 H21B 0.9800 .
C21 H21C 0.9800 .
C22 H22A 0.9800 .
C22 H22B 0.9800 .
C22 H22C 0.9800 .
C23 H23A 0.9800 .
C23 H23B 0.9800 .
C23 H23C 0.9800 .
C24 H24A 0.9800 .
C24 H24B 0.9800 .
C24 H24C 0.9800 .
C25 H25A 0.9800 .
C25 H25B 0.9800 .
C25 H25C 0.9800 .
C26 H26A 0.9800 .
C26 H26B 0.9800 .
C26 H26C 0.9800 .
C27 C28 1.382(6) .
C27 C32 1.392(6) .
C28 C29 1.397(6) .
C28 H28 0.9500 .
C29 C30 1.376(6) .
C29 H29 0.9500 .
C30 C31 1.390(6) .
C31 C32 1.378(6) .
C31 H31 0.9500 .
C32 H32 0.9500 .
C33 C34 1.493(5) .
C33 H33A 0.9900 .
C33 H33B 0.9900 .
C34 H34A 0.9900 .
C34 H34B 0.9900 .
C35 C36 1.389(5) .
C35 C40 1.397(5) .
C36 C37 1.390(5) .
C36 C41 1.529(5) .
C37 C38 1.387(6) .
C37 H37 0.9500 .
C38 C39 1.387(6) .
C38 H38 0.9500 .
C39 C40 1.404(5) .
C39 H39 0.9500 .
C40 C62 1.515(5) .
C41 C42 1.517(6) .
C41 Cs1 3.695(4) 4_676
C41 H41A 0.9900 .
C41 H41B 0.9900 .
C42 C43 1.397(6) .
C42 C47 1.397(5) .
C43 C44 1.393(6) .
C44 C45 1.396(6) .
C44 C48 1.511(6) .
C45 C46 1.369(7) .
C45 H45 0.9500 .
C46 C47 1.388(6) .
C46 H46 0.9500 .
C47 H47 0.9500 .
C48 C49 1.523(6) .
C48 H48A 0.9900 .
C48 H48B 0.9900 .
C49 C50 1.395(6) .
C49 C54 1.401(6) .
C50 C51 1.398(6) .
C51 C52 1.395(6) .
C51 C55 1.524(6) .
C52 C53 1.383(6) .
C52 H52 0.9500 .
C53 C54 1.383(6) .
C53 H53 0.9500 .
C54 H54 0.9500 .
C55 C56 1.510(6) .
C55 H55A 0.9900 .
C55 H55B 0.9900 .
C56 C61 1.396(6) .
C56 C57 1.397(5) .
C57 C58 1.402(6) .
C58 C59 1.392(6) .
C58 C62 1.526(5) .
C59 C60 1.386(6) .
C59 H59 0.9500 .
C60 C61 1.388(6) .
C60 H60 0.9500 .
C61 H61 0.9500 .
C62 H62A 0.9900 .
C62 H62B 0.9900 .
C63 C64 1.512(6) .
C63 H63A 0.9900 .
C63 H63B 0.9900 .
C65 C66 1.470(7) .
C65 H65A 0.9900 .
C65 H65B 0.9900 .
C66 H66A 0.9800 .
C66 H66B 0.9800 .
C66 H66C 0.9800 .
C67 C68 1.493(6) .
C67 H67A 0.9900 .
C67 H67B 0.9900 .
C69 C70 1.430(8) .
C69 H69A 0.9900 .
C69 H69B 0.9900 .
C70 H70A 0.9800 .
C70 H70B 0.9800 .
C70 H70C 0.9800 .
C71 C72 1.505(6) .
C71 H71A 0.9900 .
C71 H71B 0.9900 .
C72 H72A 0.9900 .
C72 H72B 0.9900 .
C73 C78 1.377(6) .
C73 C74 1.388(6) .
C74 C75 1.383(5) .
C74 H74 0.9500 .
C75 C76 1.381(5) .
C75 H75 0.9500 .
C76 C77 1.408(5) .
C77 C78 1.385(6) .
C77 H77 0.9500 .
C78 H78 0.9500 .

loop_
_geom_hbond_atom_site_label_D
_geom_hbond_atom_site_label_H
_geom_hbond_atom_site_label_A
_geom_hbond_distance_DH
_geom_hbond_distance_HA
_geom_hbond_distance_DA
_geom_hbond_angle_DHA
N1 H1A F1 0.88 1.89 2.765(4) 170.7
N2 H2A F1 0.88 1.89 2.742(4) 163.9
N3 H3A F1 0.88 1.92 2.768(4) 162.6
N4 H4A F1 0.88 1.96 2.778(4) 153.2
O1C H1O F1 0.80 1.91 2.704(4) 171.8

loop_
_geom_torsion_atom_site_label_1
_geom_torsion_atom_site_label_2
_geom_torsion_atom_site_label_3
_geom_torsion_atom_site_label_4
_geom_torsion
_geom_torsion_site_symmetry_1
_geom_torsion_site_symmetry_4
C4 N1 C1 C2 1.4(5) . .
Cs1 N1 C1 C2 -95.5(3) . .
C4 N1 C1 C20 -176.4(4) . .
Cs1 N1 C1 C20 86.8(4) . .
C4 N1 C1 Cs1 96.9(3) . .
N1 C1 C2 C3 -1.5(5) . .
C20 C1 C2 C3 176.0(4) . .
Cs1 C1 C2 C3 -70.4(3) . .
C1 C2 C3 C4 1.0(5) . .
C2 C3 C4 N1 -0.2(5) . .
C2 C3 C4 C5 -178.3(4) . .
C2 C3 C4 Cs1 64.2(3) . .
C1 N1 C4 C3 -0.8(5) . .
Cs1 N1 C4 C3 92.8(3) . .
C1 N1 C4 C5 177.5(4) . .
Cs1 N1 C4 C5 -88.9(4) . .
C1 N1 C4 Cs1 -93.6(3) . .
C3 C4 C5 C6 -114.4(5) . .
N1 C4 C5 C6 67.8(5) . .
Cs1 C4 C5 C6 1.7(3) . .
C3 C4 C5 C21 4.9(6) . .
N1 C4 C5 C21 -172.9(4) . .
Cs1 C4 C5 C21 121.1(3) . .
C3 C4 C5 C27 123.4(5) . .
N1 C4 C5 C27 -54.5(5) . .
Cs1 C4 C5 C27 -120.5(3) . .
C9 N2 C6 C7 1.0(5) . .
Cs1 N2 C6 C7 -89.3(3) . .
C9 N2 C6 C5 -174.8(4) . .
Cs1 N2 C6 C5 95.0(3) . .
C9 N2 C6 Cs1 90.3(3) . .
C4 C5 C6 C7 112.3(5) . .
C21 C5 C6 C7 -7.0(6) . .
C27 C5 C6 C7 -124.1(5) . .
C4 C5 C6 N2 -73.2(5) . .
C21 C5 C6 N2 167.5(4) . .
C27 C5 C6 N2 50.4(5) . .
C4 C5 C6 Cs1 -1.8(3) . .
C21 C5 C6 Cs1 -121.1(3) . .
C27 C5 C6 Cs1 121.9(3) . .
N2 C6 C7 C8 -0.7(5) . .
C5 C6 C7 C8 174.4(4) . .
Cs1 C6 C7 C8 -67.3(3) . .
C6 C7 C8 C9 0.2(5) . .
C7 C8 C9 N2 0.4(5) . .
C7 C8 C9 C10 -178.0(4) . .
C7 C8 C9 Cs1 70.0(3) . .
C6 N2 C9 C8 -0.9(5) . .
Cs1 N2 C9 C8 91.4(3) . .
C6 N2 C9 C10 177.7(3) . .
Cs1 N2 C9 C10 -90.0(3) . .
C6 N2 C9 Cs1 -92.3(3) . .
C8 C9 C10 C11 -110.6(5) . .
N2 C9 C10 C11 71.2(5) . .
Cs1 C9 C10 C11 -0.3(4) . .
C8 C9 C10 C23 10.5(6) . .
N2 C9 C10 C23 -167.7(4) . .
Cs1 C9 C10 C23 120.8(3) . .
C8 C9 C10 C22 129.1(5) . .
N2 C9 C10 C22 -49.1(5) . .
Cs1 C9 C10 C22 -120.7(3) . .
C14 N3 C11 C12 1.8(4) . .
Cs1 N3 C11 C12 -88.7(3) . .
C14 N3 C11 C10 -173.5(3) . .
Cs1 N3 C11 C10 95.9(3) . .
C14 N3 C11 Cs1 90.5(3) . .
C9 C10 C11 C12 112.2(5) . .
C23 C10 C11 C12 -8.9(6) . .
C22 C10 C11 C12 -126.8(5) . .
C9 C10 C11 N3 -73.9(4) . .
C23 C10 C11 N3 165.0(3) . .
C22 C10 C11 N3 47.2(5) . .
C9 C10 C11 Cs1 0.3(4) . .
C23 C10 C11 Cs1 -120.8(3) . .
C22 C10 C11 Cs1 121.4(3) . .
N3 C11 C12 C13 -1.4(4) . .
C10 C11 C12 C13 173.2(4) . .
Cs1 C11 C12 C13 -70.7(3) . .
N3 C11 C12 Cs1 69.3(2) . .
C10 C11 C12 Cs1 -116.1(4) . .
C11 C12 C13 C14 0.5(4) . .
Cs1 C12 C13 C14 -59.3(3) . .
C12 C13 C14 N3 0.6(4) . .
C12 C13 C14 C15 178.8(4) . .
C12 C13 C14 Cs1 67.3(3) . .
C11 N3 C14 C13 -1.5(4) . .
Cs1 N3 C14 C13 87.2(3) . .
C11 N3 C14 C15 -180.0(3) . .
Cs1 N3 C14 C15 -91.3(3) . .
C11 N3 C14 Cs1 -88.6(2) . .
C13 C14 C15 C16 -105.7(5) . .
N3 C14 C15 C16 72.3(4) . .
Cs1 C14 C15 C16 2.2(3) . .
C13 C14 C15 C24 13.4(6) . .
N3 C14 C15 C24 -168.6(3) . .
Cs1 C14 C15 C24 121.3(3) . .
C13 C14 C15 C76 134.0(4) . .
N3 C14 C15 C76 -47.9(4) . .
Cs1 C14 C15 C76 -118.0(3) . .
C19 N4 C16 C17 1.3(4) . .
Cs1 N4 C16 C17 -82.7(3) . .
C19 N4 C16 C15 -177.5(3) . .
Cs1 N4 C16 C15 98.5(3) . .
C19 N4 C16 Cs1 84.1(3) . .
C14 C15 C16 C17 101.9(5) . .
C24 C15 C16 C17 -17.0(6) . .
C76 C15 C16 C17 -136.3(4) . .
C14 C15 C16 N4 -79.6(4) . .
C24 C15 C16 N4 161.5(3) . .
C76 C15 C16 N4 42.2(4) . .
C14 C15 C16 Cs1 -2.3(3) . .
C24 C15 C16 Cs1 -121.2(3) . .
C76 C15 C16 Cs1 119.5(3) . .
N4 C16 C17 C18 -0.9(4) . .
C15 C16 C17 C18 177.7(4) . .
Cs1 C16 C17 C18 -70.3(3) . .
N4 C16 C17 Cs1 69.4(2) . .
C15 C16 C17 Cs1 -112.0(4) . .
C16 C17 C18 C19 0.2(5) . .
Cs1 C17 C18 C19 -63.8(3) . .
C16 C17 C18 Cs1 64.0(3) . .
C17 C18 C19 N4 0.6(4) . .
Cs1 C18 C19 N4 -70.0(2) . .
C17 C18 C19 C20 -176.4(4) . .
Cs1 C18 C19 C20 112.9(4) . .
C17 C18 C19 Cs1 70.6(3) . .
C16 N4 C19 C18 -1.2(4) . .
Cs1 N4 C19 C18 83.3(3) . .
C16 N4 C19 C20 176.1(3) . .
Cs1 N4 C19 C20 -99.4(3) . .
C16 N4 C19 Cs1 -84.5(3) . .
C18 C19 C20 C1 -107.7(5) . .
N4 C19 C20 C1 75.7(4) . .
Cs1 C19 C20 C1 -2.8(3) . .
C18 C19 C20 C26 13.0(6) . .
N4 C19 C20 C26 -163.6(4) . .
Cs1 C19 C20 C26 117.8(3) . .
C18 C19 C20 C25 131.5(4) . .
N4 C19 C20 C25 -45.2(5) . .
Cs1 C19 C20 C25 -123.7(3) . .
N1 C1 C20 C19 -66.0(5) . .
C2 C1 C20 C19 116.9(5) . .
Cs1 C1 C20 C19 2.6(3) . .
N1 C1 C20 C26 173.4(4) . .
C2 C1 C20 C26 -3.8(6) . .
Cs1 C1 C20 C26 -118.1(3) . .
N1 C1 C20 C25 55.4(5) . .
C2 C1 C20 C25 -121.8(5) . .
Cs1 C1 C20 C25 123.9(3) . .
C4 C5 C27 C28 162.8(4) . .
C6 C5 C27 C28 39.4(5) . .
C21 C5 C27 C28 -78.3(5) . .
C4 C5 C27 C32 -20.1(5) . .
C6 C5 C27 C32 -143.4(4) . .
C21 C5 C27 C32 98.9(4) . .
C32 C27 C28 C29 -0.3(6) . .
C5 C27 C28 C29 177.1(4) . .
C27 C28 C29 C30 0.2(6) . .
C28 C29 C30 C31 0.5(6) . .
C28 C29 C30 O1 -179.0(4) . .
C33 O1 C30 C29 -0.4(5) . .
C33 O1 C30 C31 -179.9(3) . .
C29 C30 C31 C32 -1.2(6) . .
O1 C30 C31 C32 178.3(4) . .
C30 C31 C32 C27 1.2(6) . .
C28 C27 C32 C31 -0.4(6) . .
C5 C27 C32 C31 -177.6(4) . .
C30 O1 C33 C34 179.7(3) . .
C35 O2 C34 C33 154.7(3) . .
O1 C33 C34 O2 65.2(4) . .
C34 O2 C35 C36 -82.8(4) . .
C34 O2 C35 C40 100.0(4) . .
C40 C35 C36 C37 -2.6(6) . .
O2 C35 C36 C37 -179.7(3) . .
C40 C35 C36 C41 173.6(3) . .
O2 C35 C36 C41 -3.5(5) . .
C35 C36 C37 C38 1.7(6) . .
C41 C36 C37 C38 -174.5(4) . .
C36 C37 C38 C39 0.9(6) . .
C37 C38 C39 C40 -2.8(6) . .
C36 C35 C40 C39 0.8(6) . .
O2 C35 C40 C39 177.9(3) . .
C36 C35 C40 C62 -177.7(4) . .
O2 C35 C40 C62 -0.6(5) . .
C38 C39 C40 C35 2.0(6) . .
C38 C39 C40 C62 -179.5(4) . .
C35 C36 C41 C42 -114.8(4) . .
C37 C36 C41 C42 61.3(5) . .
C35 C36 C41 Cs1 56.1(9) . 4_676
C37 C36 C41 Cs1 -127.8(6) . 4_676
C36 C41 C42 C43 64.9(5) . .
Cs1 C41 C42 C43 -111.8(3) 4_676 .
C36 C41 C42 C47 -113.0(4) . .
Cs1 C41 C42 C47 70.3(4) 4_676 .
C63 O5 C43 C42 110.2(4) . .
C63 O5 C43 C44 -74.0(4) . .
C47 C42 C43 O5 -179.3(3) . .
C41 C42 C43 O5 2.7(5) . .
C47 C42 C43 C44 4.9(6) . .
C41 C42 C43 C44 -173.1(3) . .
O5 C43 C44 C45 178.9(3) . .
C42 C43 C44 C45 -5.5(6) . .
O5 C43 C44 C48 -6.1(6) . .
C42 C43 C44 C48 169.4(4) . .
C43 C44 C45 C46 2.4(6) . .
C48 C44 C45 C46 -172.5(4) . .
C44 C45 C46 C47 1.3(7) . .
C45 C46 C47 C42 -2.0(7) . .
C43 C42 C47 C46 -1.0(6) . .
C41 C42 C47 C46 176.9(4) . .
C45 C44 C48 C49 113.0(4) . .
C43 C44 C48 C49 -61.7(5) . .
C44 C48 C49 C50 121.9(4) . .
C44 C48 C49 C54 -55.1(5) . .
C71 O3 C50 C51 -85.3(5) . .
C71 O3 C50 C49 96.7(4) . .
C54 C49 C50 O3 -178.9(4) . .
C48 C49 C50 O3 4.1(6) . .
C54 C49 C50 C51 3.2(6) . .
C48 C49 C50 C51 -173.8(4) . .
O3 C50 C51 C52 177.9(3) . .
C49 C50 C51 C52 -4.2(6) . .
O3 C50 C51 C55 -5.6(6) . .
C49 C50 C51 C55 172.3(4) . .
C50 C51 C52 C53 1.7(6) . .
C55 C51 C52 C53 -174.9(4) . .
C51 C52 C53 C54 1.8(7) . .
C52 C53 C54 C49 -2.8(7) . .
C50 C49 C54 C53 0.4(7) . .
C48 C49 C54 C53 177.5(4) . .
C50 C51 C55 C56 -120.3(4) . .
C52 C51 C55 C56 56.1(5) . .
C51 C55 C56 C61 -104.2(4) . .
C51 C55 C56 C57 71.2(5) . .
C67 O8 C57 C58 -66.3(5) . .
C67 O8 C57 C56 118.3(4) . .
C61 C56 C57 C58 8.8(6) . .
C55 C56 C57 C58 -166.9(4) . .
C61 C56 C57 O8 -176.0(3) . .
C55 C56 C57 O8 8.3(5) . .
O8 C57 C58 C59 175.2(3) . .
C56 C57 C58 C59 -9.7(6) . .
O8 C57 C58 C62 -12.6(6) . .
C56 C57 C58 C62 162.5(4) . .
C57 C58 C59 C60 4.0(6) . .
C62 C58 C59 C60 -168.3(4) . .
C58 C59 C60 C61 2.3(6) . .
C59 C60 C61 C56 -3.2(7) . .
C57 C56 C61 C60 -2.2(6) . .
C55 C56 C61 C60 173.5(4) . .
C35 C40 C62 C58 119.1(4) . .
C39 C40 C62 C58 -59.4(5) . .
C59 C58 C62 C40 103.6(4) . .
C57 C58 C62 C40 -68.4(5) . .
C43 O5 C63 C64 -32.6(5) . .
Cs1 O6 C64 O7 -61.9(7) 4_676 .
Cs1 O6 C64 C63 114.0(5) 4_676 .
C65 O7 C64 O6 1.2(6) . .
C65 O7 C64 C63 -175.2(3) . .
O5 C63 C64 O6 -70.2(5) . .
O5 C63 C64 O7 106.2(4) . .
C64 O7 C65 C66 83.3(5) . .
C57 O8 C67 C68 -90.6(4) . .
C69 O10 C68 O9 0.0(8) . .
C69 O10 C68 C67 -179.1(5) . .
O8 C67 C68 O9 -1.8(7) . .
O8 C67 C68 O10 177.2(4) . .
C68 O10 C69 C70 178.3(6) . .
C50 O3 C71 C72 -173.7(4) . .
C73 O4 C72 C71 176.1(3) . .
O3 C71 C72 O4 70.6(5) . .
C72 O4 C73 C78 173.4(4) . .
C72 O4 C73 C74 -6.7(6) . .
O4 C73 C74 C75 177.0(4) . .
C78 C73 C74 C75 -3.0(6) . .
C73 C74 C75 C76 0.3(6) . .
C74 C75 C76 C77 3.1(6) . .
C74 C75 C76 C15 -177.0(4) . .
C14 C15 C76 C75 156.7(3) . .
C16 C15 C76 C75 36.0(5) . .
C24 C15 C76 C75 -83.1(4) . .
C14 C15 C76 C77 -23.4(5) . .
C16 C15 C76 C77 -144.0(4) . .
C24 C15 C76 C77 96.8(4) . .
C75 C76 C77 C78 -3.9(6) . .
C15 C76 C77 C78 176.2(4) . .
O4 C73 C78 C77 -177.8(4) . .
C74 C73 C78 C77 2.2(6) . .
C76 C77 C78 C73 1.4(6) . .

loop_
_platon_squeeze_void_nr
_platon_squeeze_void_average_x
_platon_squeeze_void_average_y
_platon_squeeze_void_average_z
_platon_squeeze_void_volume
_platon_squeeze_void_count_electrons
_platon_squeeze_void_content
1 0.000 0.500 0.500 224 48 ' '
2 0.500 1.000 1.000 224 48 ' '
